data_7709711
loop_
_publ_author_name
'Dudkin, Semyon V.'
'Chuprin, Alexander S.'
'Belova, Svetlana'
'Vologzhanina, Anna V. V.'
'Zubavichus, Yan V.'
'Kaletina, Polina M.'
'Shundrina, Inna'
'Bagryanskaya, Elena'
'Voloshin, Yan Z.'

_publ_section_title
;
 Hybrid Iron(II) Phthalocyaninoclathrochelates with Terminal Reactive
 Vinyl Group and their Organo-Inorganic Polymeric Derivatives: Synthetic
 Approaches, X-ray Structures and Copolymerization with Styrene
;
_journal_name_full 'Dalton Transactions'
_journal_paper_doi 10.1039/D1DT04187H
_journal_year 2022
_chemical_formula_moiety 'C52 H41 B Fe N14 O6 Zr, 1.5(C H Cl3), 0.5(C7 H16)'
_chemical_formula_sum 'C57 H50.5 B Cl4.5 Fe N14 O6 Zr'
_chemical_formula_weight 1345.02
_space_group_crystal_system triclinic
_space_group_IT_number 2
_space_group_name_Hall '-P 1'
_space_group_name_H-M_alt 'P -1'
_atom_sites_solution_hydrogens geom
_atom_sites_solution_primary dual
_audit_creation_date 2020-06-18
_audit_creation_method
;
Olex2 1.2
(compiled 2018.05.29 svn.r3508 for OlexSys, GUI svn.r5506)
;
_audit_update_record
;
2020-06-23 deposited with the CCDC.	2022-03-09 downloaded from the CCDC.
;
_cell_angle_alpha 74.184(3)
_cell_angle_beta 85.283(3)
_cell_angle_gamma 62.992(2)
_cell_formula_units_Z 2
_cell_length_a 12.0551(7)
_cell_length_b 12.7677(7)
_cell_length_c 22.1716(13)
_cell_measurement_reflns_used 9895
_cell_measurement_temperature 120
_cell_measurement_theta_max 72.47
_cell_measurement_theta_min 4.03
_cell_volume 2921.9(3)
_computing_molecular_graphics 'Olex2 (Dolomanov et al., 2009)'
_computing_publication_material 'Olex2 (Dolomanov et al., 2009)'
_computing_structure_refinement 'XL (Sheldrick, 2008)'
_computing_structure_solution 'ShelXT (Sheldrick, 2015)'
_diffrn_ambient_temperature 120
_diffrn_measured_fraction_theta_full 0.978
_diffrn_measured_fraction_theta_max 0.947
_diffrn_measurement_device_type 'Bruker Apex 2 CCD area detector'
_diffrn_measurement_method 'phi and omega scans'
_diffrn_radiation_monochromator graphite
_diffrn_radiation_type CuK\a
_diffrn_radiation_wavelength 1.54178
_diffrn_reflns_av_R_equivalents 0.1691
_diffrn_reflns_av_unetI/netI 0.1415
_diffrn_reflns_Laue_measured_fraction_full 0.978
_diffrn_reflns_Laue_measured_fraction_max 0.947
_diffrn_reflns_limit_h_max 14
_diffrn_reflns_limit_h_min -14
_diffrn_reflns_limit_k_max 15
_diffrn_reflns_limit_k_min -15
_diffrn_reflns_limit_l_max 25
_diffrn_reflns_limit_l_min -26
_diffrn_reflns_number 55496
_diffrn_reflns_point_group_measured_fraction_full 0.978
_diffrn_reflns_point_group_measured_fraction_max 0.947
_diffrn_reflns_theta_full 67.679
_diffrn_reflns_theta_max 73.850
_diffrn_reflns_theta_min 2.073
_exptl_absorpt_coefficient_mu 5.875
_exptl_absorpt_correction_T_max 0.543
_exptl_absorpt_correction_T_min 0.280053
_exptl_absorpt_correction_type multi-scan
_exptl_absorpt_process_details
;
SADABS v.2.03 (Bruker,200?) was used for absorption correction.
R(int) was 0.3399 before and 0.3047 after correction.
The Ratio of minimum to maximum transmission is 0.2801.
The \l/2 correction factor is 0.0015.
;
_exptl_crystal_colour violet
_exptl_crystal_colour_primary violet
_exptl_crystal_density_diffrn 1.529
_exptl_crystal_description plate
_exptl_crystal_F_000 1372
_exptl_crystal_recrystallization_method 'Re-crystallisation from solvent: CHCl3/heptane'
_exptl_crystal_size_max 0.36
_exptl_crystal_size_mid 0.34
_exptl_crystal_size_min 0.09
_refine_diff_density_max 3.845
_refine_diff_density_min -1.939
_refine_diff_density_rms 0.209
_refine_ls_extinction_method none
_refine_ls_goodness_of_fit_ref 1.075
_refine_ls_hydrogen_treatment constr
_refine_ls_matrix_type full
_refine_ls_number_parameters 789
_refine_ls_number_reflns 11186
_refine_ls_number_restraints 33
_refine_ls_restrained_S_all 1.076
_refine_ls_R_factor_all 0.1315
_refine_ls_R_factor_gt 0.1157
_refine_ls_shift/su_max 0.082
_refine_ls_shift/su_mean 0.002
_refine_ls_structure_factor_coef Fsqd
_refine_ls_weighting_details 'w=1/[\s^2^(Fo^2^)+(0.0200P)^2^+45.0000P] where P=(Fo^2^+2Fc^2^)/3'
_refine_ls_weighting_scheme calc
_refine_ls_wR_factor_gt 0.2469
_refine_ls_wR_factor_ref 0.2572
_reflns_Friedel_coverage 0.000
_reflns_number_gt 9543
_reflns_number_total 11186
_reflns_threshold_expression 'I > 2\s(I)'
_cod_data_source_file d1dt04187h2.cif
_cod_data_source_block a
_cod_original_formula_sum 'C57 H50.50 B Cl4.50 Fe N14 O6 Zr'
_cod_database_code 7709711
_shelxl_version_number 2014-3
_shelx_space_group_comment
;
The symmetry employed for this shelxl refinement is uniquely defined
by the following loop, which should always be used as a source of
symmetry information in preference to the above space-group names.
They are only intended as comments.
;
_olex2_refinement_description
;
1. Fixed Uiso
 At 1.2 times of:
  All C(H) groups, All C(H,H) groups, All C(H,H,H,H) groups
 At 1.5 times of:
  All C(H,H,H) groups
2. Restrained distances
 C2AA-C1AA = C2AA-C1AB
 1.5 with sigma of 0.02
 C1AB-C0AA
 1.5 with sigma of 0.02
3. Uiso/Uaniso restraints and constraints
Uanis(C8) \\sim Ueq, Uanis(C2S) \\sim Ueq: with sigma of 0.005 and sigma for
terminal atoms of 0.005
Uanis(C3AA) \\sim Ueq, Uanis(C2AA) \\sim Ueq: with sigma of 0.008 and sigma for
terminal atoms of 0.016
Uanis(C0AA) \\sim Ueq: with sigma of 0.008 and sigma for terminal atoms of 0.016
4. Others
 Fixed Sof: Cl4(0.5) Cl5(0.5) Cl6(0.5) C2S(0.5) H2S(0.5) H2AA(0.5) H2AB(0.5)
 H2AC(0.5) H2AD(0.5) C1AA(0.5) H1AA(0.5) H1AB(0.5) H1AC(0.5) C0AA(0.5)
 H0AA(0.5) H0AB(0.5) H0AC(0.5) C1AB(0.5) H1AD(0.5) H1AE(0.5)
 Fixed Uiso: C1AA(0.084) C1AB(0.08)
5.a Ternary CH refined with riding coordinates:
 C1S(H1S), C2S(H2S)
5.b Secondary CH2 refined with riding coordinates:
 C2AA(H2AA,H2AB), C2AA(H2AC,H2AD), C3AA(H3AA,H3AB), C1AB(H1AD,H1AE)
5.c Aromatic/amide H refined with riding coordinates:
 C15(H15), C16(H16), C17(H17), C18(H18), C23(H23), C24(H24), C25(H25),
 C26(H26), C31(H31), C32(H32), C33(H33), C34(H34), C39(H39), C40(H40), C41(H41),
  C42(H42), C46(H46), C47(H47), C49(H49), C50(H50), C51(H51)
5.d X=CH2 refined with riding coordinates:
 C52(H52A,H52B)
5.e Idealised Me refined as rotating group:
 C1(H1A,H1B,H1C), C4(H4A,H4B,H4C), C5(H5A,H5B,H5C), C8(H8A,H8B,H8C), C9(H9A,
 H9B,H9C), C12(H12A,H12B,H12C), C1AA(H1AA,H1AB,H1AC), C0AA(H0AA,H0AB,H0AC)
;
_olex2_submission_special_instructions 'No special instructions were received'

loop_
_space_group_symop_operation_xyz
'x, y, z'
'-x, -y, -z'

loop_
_atom_site_label
_atom_site_type_symbol
_atom_site_fract_x
_atom_site_fract_y
_atom_site_fract_z
_atom_site_U_iso_or_equiv
_atom_site_adp_type
_atom_site_occupancy
_atom_site_site_symmetry_order
_atom_site_calc_flag
_atom_site_refinement_flags_posn
_atom_site_refinement_flags_adp
_atom_site_refinement_flags_occupancy
_atom_site_disorder_assembly
_atom_site_disorder_group
Zr1 Zr 0.63526(6) 0.51818(6) 0.83185(3) 0.01806(18) Uani 1 1 d . . . . .
Fe1 Fe 0.49600(11) 0.61811(10) 0.66717(5) 0.0186(3) Uani 1 1 d . . . . .
O1 O 0.3537(5) 0.6024(5) 0.5739(2) 0.0261(12) Uani 1 1 d . . . . .
O2 O 0.6390(5) 0.4116(5) 0.7744(2) 0.0224(11) Uani 1 1 d . . . . .
O3 O 0.5279(5) 0.6444(5) 0.5335(2) 0.0270(12) Uani 1 1 d . . . . .
O4 O 0.6609(6) 0.6323(5) 0.7503(2) 0.0281(12) Uani 1 1 d . . . . .
O5 O 0.3392(5) 0.8056(5) 0.5622(2) 0.0265(12) Uani 1 1 d . . . . .
O6 O 0.4438(4) 0.6190(5) 0.7983(2) 0.0205(11) Uani 1 1 d . . . . .
N1 N 0.4153(6) 0.5479(6) 0.6327(3) 0.0227(13) Uani 1 1 d . . . . .
N2 N 0.5612(6) 0.4552(6) 0.7224(3) 0.0231(13) Uani 1 1 d . . . . .
N3 N 0.5805(6) 0.6263(6) 0.5908(3) 0.0245(14) Uani 1 1 d . . . . .
N4 N 0.6314(6) 0.6359(6) 0.6919(3) 0.0268(14) Uani 1 1 d . . . . .
N5 N 0.3679(6) 0.7727(6) 0.6254(3) 0.0250(14) Uani 1 1 d . . . . .
N6 N 0.4092(6) 0.6771(6) 0.7371(3) 0.0193(12) Uani 1 1 d . . . . .
N7 N 0.7585(6) 0.3231(5) 0.8864(3) 0.0210(13) Uani 1 1 d . . . . .
N8 N 0.9664(6) 0.3032(6) 0.8619(3) 0.0256(14) Uani 1 1 d . . . . .
N9 N 0.8197(6) 0.5169(6) 0.8505(3) 0.0224(13) Uani 1 1 d . . . . .
N10 N 0.7490(6) 0.7295(6) 0.8431(3) 0.0234(13) Uani 1 1 d . . . . .
N11 N 0.5843(6) 0.6711(5) 0.8769(3) 0.0190(12) Uani 1 1 d . . . . .
N12 N 0.3943(6) 0.6794(6) 0.9275(3) 0.0202(12) Uani 1 1 d . . . . .
N13 N 0.5242(6) 0.4790(6) 0.9126(3) 0.0181(12) Uani 1 1 d . . . . .
N14 N 0.5973(6) 0.2607(6) 0.9257(3) 0.0221(13) Uani 1 1 d . . . . .
C1 C 0.3891(10) 0.3694(9) 0.6306(4) 0.037(2) Uani 1 1 d . . . . .
H1A H 0.2999 0.3966 0.6370 0.055 Uiso 1 1 calc GR . . . .
H1B H 0.4350 0.2819 0.6509 0.055 Uiso 1 1 calc GR . . . .
H1C H 0.4031 0.3846 0.5856 0.055 Uiso 1 1 calc GR . . . .
C2 C 0.4339(8) 0.4380(8) 0.6587(4) 0.0278(17) Uani 1 1 d . . . . .
C3 C 0.5136(8) 0.3854(7) 0.7153(4) 0.0235(16) Uani 1 1 d . . . . .
C4 C 0.5355(10) 0.2657(8) 0.7601(4) 0.036(2) Uani 1 1 d . . . . .
H4A H 0.5952 0.1991 0.7430 0.054 Uiso 1 1 calc GR . . . .
H4B H 0.4566 0.2604 0.7662 0.054 Uiso 1 1 calc GR . . . .
H4C H 0.5691 0.2592 0.8005 0.054 Uiso 1 1 calc GR . . . .
C5 C 0.7539(11) 0.6517(14) 0.5315(5) 0.060(4) Uani 1 1 d . . . . .
H5A H 0.8306 0.5759 0.5341 0.091 Uiso 1 1 calc GR . . . .
H5B H 0.7749 0.7187 0.5280 0.091 Uiso 1 1 calc GR . . . .
H5C H 0.7025 0.6697 0.4945 0.091 Uiso 1 1 calc GR . . . .
C6 C 0.6828(9) 0.6376(10) 0.5893(4) 0.040(2) Uani 1 1 d . . . . .
C7 C 0.7196(9) 0.6345(11) 0.6505(4) 0.043(3) Uani 1 1 d . . . . .
C8 C 0.8318(12) 0.6442(14) 0.6649(6) 0.063(3) Uani 1 1 d . U . . .
H8A H 0.8111 0.7302 0.6588 0.095 Uiso 1 1 calc GR . . . .
H8B H 0.8976 0.6095 0.6369 0.095 Uiso 1 1 calc GR . . . .
H8C H 0.8610 0.5995 0.7086 0.095 Uiso 1 1 calc GR . . . .
C9 C 0.1784(9) 0.9579(8) 0.6305(4) 0.037(2) Uani 1 1 d . . . . .
H9A H 0.1933 1.0271 0.6308 0.056 Uiso 1 1 calc GR . . . .
H9B H 0.1058 0.9616 0.6550 0.056 Uiso 1 1 calc GR . . . .
H9C H 0.1626 0.9615 0.5871 0.056 Uiso 1 1 calc GR . . . .
C10 C 0.2893(8) 0.8426(7) 0.6584(4) 0.0257(16) Uani 1 1 d . . . . .
C11 C 0.3198(7) 0.7906(7) 0.7249(4) 0.0256(16) Uani 1 1 d . . . . .
C12 C 0.2594(8) 0.8551(8) 0.7738(4) 0.034(2) Uani 1 1 d . . . . .
H12A H 0.2742 0.7954 0.8147 0.051 Uiso 1 1 calc GR . . . .
H12B H 0.1695 0.9023 0.7637 0.051 Uiso 1 1 calc GR . . . .
H12C H 0.2945 0.9101 0.7753 0.051 Uiso 1 1 calc GR . . . .
C13 C 0.7119(7) 0.2393(6) 0.9082(3) 0.0184(14) Uani 1 1 d . . . . .
C14 C 0.8117(7) 0.1168(7) 0.9145(3) 0.0235(16) Uani 1 1 d . . . . .
C15 C 0.8162(8) 0.0016(7) 0.9352(4) 0.0263(16) Uani 1 1 d . . . . .
H15 H 0.7433 -0.0079 0.9478 0.032 Uiso 1 1 calc R . . . .
C16 C 0.9320(8) -0.1000(8) 0.9370(4) 0.0314(18) Uani 1 1 d . . . . .
H16 H 0.9382 -0.1798 0.9515 0.038 Uiso 1 1 calc R . . . .
C17 C 1.0391(8) -0.0847(8) 0.9174(4) 0.034(2) Uani 1 1 d . . . . .
H17 H 1.1162 -0.1547 0.9182 0.041 Uiso 1 1 calc R . . . .
C18 C 1.0350(8) 0.0304(8) 0.8969(4) 0.0291(17) Uani 1 1 d . . . . .
H18 H 1.1075 0.0404 0.8842 0.035 Uiso 1 1 calc R . . . .
C19 C 0.9200(7) 0.1294(7) 0.8961(4) 0.0256(16) Uani 1 1 d . . . . .
C20 C 0.8829(8) 0.2600(7) 0.8786(3) 0.0251(16) Uani 1 1 d . . . . .
C21 C 0.9359(7) 0.4206(8) 0.8503(4) 0.0241(16) Uani 1 1 d . . . . .
C22 C 1.0288(8) 0.4661(8) 0.8364(4) 0.0277(17) Uani 1 1 d . . . . .
C23 C 1.1571(8) 0.4081(8) 0.8300(4) 0.0307(18) Uani 1 1 d . . . . .
H23 H 1.2006 0.3229 0.8340 0.037 Uiso 1 1 calc R . . . .
C24 C 1.2179(8) 0.4799(9) 0.8175(4) 0.036(2) Uani 1 1 d . . . . .
H24 H 1.3051 0.4436 0.8119 0.043 Uiso 1 1 calc R . . . .
C25 C 1.1549(9) 0.6048(9) 0.8130(4) 0.0344(19) Uani 1 1 d . . . . .
H25 H 1.2004 0.6510 0.8051 0.041 Uiso 1 1 calc R . . . .
C26 C 1.0276(8) 0.6626(8) 0.8197(4) 0.0282(17) Uani 1 1 d . . . . .
H26 H 0.9848 0.7473 0.8170 0.034 Uiso 1 1 calc R . . . .
C27 C 0.9652(7) 0.5909(8) 0.8307(3) 0.0256(16) Uani 1 1 d . . . . .
C28 C 0.8341(7) 0.6184(7) 0.8408(3) 0.0231(15) Uani 1 1 d . . . . .
C29 C 0.6352(7) 0.7513(7) 0.8623(3) 0.0200(14) Uani 1 1 d . . . . .
C30 C 0.5508(7) 0.8653(7) 0.8766(3) 0.0228(15) Uani 1 1 d . . . . .
C31 C 0.5584(8) 0.9720(8) 0.8709(4) 0.0280(17) Uani 1 1 d . . . . .
H31 H 0.6273 0.9830 0.8520 0.034 Uiso 1 1 calc R . . . .
C32 C 0.4633(8) 1.0630(8) 0.8934(4) 0.0295(17) Uani 1 1 d . . . . .
H32 H 0.4668 1.1373 0.8899 0.035 Uiso 1 1 calc R . . . .
C33 C 0.3617(8) 1.0456(8) 0.9214(4) 0.0296(18) Uani 1 1 d . . . . .
H33 H 0.2971 1.1091 0.9364 0.036 Uiso 1 1 calc R . . . .
C34 C 0.3535(7) 0.9392(8) 0.9278(3) 0.0252(16) Uani 1 1 d . . . . .
H34 H 0.2855 0.9275 0.9477 0.030 Uiso 1 1 calc R . . . .
C35 C 0.4484(7) 0.8487(7) 0.9041(3) 0.0215(15) Uani 1 1 d . . . . .
C36 C 0.4720(7) 0.7262(7) 0.9037(3) 0.0187(14) Uani 1 1 d . . . . .
C37 C 0.4180(7) 0.5663(7) 0.9317(3) 0.0190(14) Uani 1 1 d . . . . .
C38 C 0.3338(7) 0.5150(7) 0.9588(3) 0.0195(14) Uani 1 1 d . . . . .
C39 C 0.2167(7) 0.5644(7) 0.9834(3) 0.0231(15) Uani 1 1 d . . . . .
H39 H 0.1781 0.6465 0.9860 0.028 Uiso 1 1 calc R . . . .
C40 C 0.1590(7) 0.4911(7) 1.0038(3) 0.0246(16) Uani 1 1 d . . . . .
H40 H 0.0784 0.5236 1.0201 0.030 Uiso 1 1 calc R . . . .
C41 C 0.2158(7) 0.3692(7) 1.0013(3) 0.0219(15) Uani 1 1 d . . . . .
H41 H 0.1731 0.3208 1.0155 0.026 Uiso 1 1 calc R . . . .
C42 C 0.3347(7) 0.3179(7) 0.9781(3) 0.0218(15) Uani 1 1 d . . . . .
H42 H 0.3746 0.2349 0.9772 0.026 Uiso 1 1 calc R . . . .
C43 C 0.3920(7) 0.3932(7) 0.9565(3) 0.0209(15) Uani 1 1 d . . . . .
C44 C 0.5113(7) 0.3711(6) 0.9295(3) 0.0176(14) Uani 1 1 d . . . . .
C45 C 0.3273(7) 0.7430(8) 0.4664(4) 0.0274(17) Uani 1 1 d . . . . .
C46 C 0.3092(8) 0.6689(8) 0.4377(4) 0.0311(18) Uani 1 1 d . . . . .
H46 H 0.3355 0.5857 0.4595 0.037 Uiso 1 1 calc R . . . .
C47 C 0.2535(9) 0.7119(9) 0.3776(4) 0.037(2) Uani 1 1 d . . . . .
H47 H 0.2417 0.6584 0.3592 0.044 Uiso 1 1 calc R . . . .
C48 C 0.2151(9) 0.8336(10) 0.3443(4) 0.043(2) Uani 1 1 d . . . . .
C49 C 0.2346(11) 0.9089(10) 0.3726(5) 0.048(3) Uani 1 1 d . . . . .
H49 H 0.2104 0.9917 0.3505 0.058 Uiso 1 1 calc R . . . .
C50 C 0.2885(10) 0.8647(9) 0.4323(4) 0.041(2) Uani 1 1 d . . . . .
H50 H 0.2998 0.9182 0.4510 0.050 Uiso 1 1 calc R . . . .
C51 C 0.1576(11) 0.8775(11) 0.2804(5) 0.054(3) Uani 1 1 d . . . . .
H51 H 0.1503 0.8189 0.2645 0.065 Uiso 1 1 calc R . . . .
C52 C 0.1162(15) 0.9860(12) 0.2439(6) 0.078(5) Uani 1 1 d . . . . .
H52A H 0.1209 1.0485 0.2573 0.094 Uiso 1 1 calc R . . . .
H52B H 0.0808 1.0037 0.2034 0.094 Uiso 1 1 calc R . . . .
B1 B 0.3897(8) 0.6966(8) 0.5363(4) 0.0240(18) Uani 1 1 d . . . . .
Cl1 Cl 0.0760(3) 0.6173(4) 0.54200(14) 0.0649(9) Uani 1 1 d . . . . .
Cl2 Cl 0.0956(2) 0.6954(3) 0.64998(11) 0.0493(6) Uani 1 1 d . . . . .
Cl3 Cl -0.0626(3) 0.8708(4) 0.54218(17) 0.0829(12) Uani 1 1 d . . . . .
C1S C 0.0744(10) 0.7356(11) 0.5671(5) 0.048(3) Uani 1 1 d . . . . .
H1S H 0.1459 0.7508 0.5484 0.057 Uiso 1 1 calc R . . . .
Cl4 Cl 1.1105(8) 0.3019(6) 0.6123(2) 0.070(2) Uani 0.5 1 d . . P . .
Cl5 Cl 1.2123(8) 0.1874(5) 0.7392(2) 0.069(2) Uani 0.5 1 d . . P . .
Cl6 Cl 0.9407(7) 0.3544(8) 0.7119(3) 0.0727(19) Uani 0.5 1 d . . P . .
C2S C 1.095(2) 0.313(2) 0.6905(11) 0.054(5) Uani 0.5 1 d . U P . .
H2S H 1.1104 0.3841 0.6903 0.065 Uiso 0.5 1 calc R . P . .
C2AA C 0.5302(18) 0.9564(16) 0.5887(8) 0.092(5) Uani 1 1 d D U . . .
H2AA H 0.6210 0.9274 0.5842 0.110 Uiso 0.5 1 calc R . P A 1
H2AB H 0.5164 0.8831 0.5967 0.110 Uiso 0.5 1 calc R . P A 1
H2AC H 0.6202 0.9343 0.5899 0.110 Uiso 0.5 1 calc R . P B 2
H2AD H 0.5209 0.8804 0.6005 0.110 Uiso 0.5 1 calc R . P B 2
C3AA C 0.478(2) 1.0243(19) 0.5287(9) 0.102(6) Uani 1 1 d . U . . .
H3AA H 0.4851 1.1010 0.5203 0.123 Uiso 1 1 calc R . . . .
H3AB H 0.3875 1.0470 0.5306 0.123 Uiso 1 1 calc R . . . .
C1AA C 0.505(4) 0.992(3) 0.6507(12) 0.084 Uiso 0.5 1 d D . P C 1
H1AA H 0.5348 1.0521 0.6496 0.126 Uiso 0.5 1 calc GR . P C 1
H1AB H 0.5490 0.9192 0.6853 0.126 Uiso 0.5 1 calc GR . P C 1
H1AC H 0.4153 1.0267 0.6571 0.126 Uiso 0.5 1 calc GR . P C 1
C0AA C 0.531(3) 0.959(2) 0.6971(11) 0.067(7) Uani 0.5 1 d D U P C 2
H0AA H 0.6111 0.9611 0.6981 0.100 Uiso 0.5 1 calc GR . P C 2
H0AB H 0.5451 0.8745 0.7055 0.100 Uiso 0.5 1 calc GR . P C 2
H0AC H 0.4786 0.9959 0.7291 0.100 Uiso 0.5 1 calc GR . P C 2
C1AB C 0.466(3) 1.030(3) 0.6329(11) 0.080 Uiso 0.5 1 d D . P C 2
H1AD H 0.3773 1.0470 0.6343 0.096 Uiso 0.5 1 calc R . P C 2
H1AE H 0.4697 1.1093 0.6194 0.096 Uiso 0.5 1 calc R . P C 2

loop_
_atom_site_aniso_label
_atom_site_aniso_U_11
_atom_site_aniso_U_22
_atom_site_aniso_U_33
_atom_site_aniso_U_23
_atom_site_aniso_U_13
_atom_site_aniso_U_12
Zr1 0.0161(3) 0.0195(3) 0.0199(3) -0.0075(2) 0.0041(2) -0.0084(2)
Fe1 0.0172(6) 0.0200(6) 0.0190(6) -0.0077(4) 0.0042(4) -0.0079(5)
O1 0.023(3) 0.034(3) 0.021(2) -0.006(2) -0.001(2) -0.013(2)
O2 0.023(3) 0.023(3) 0.024(3) -0.013(2) 0.0035(19) -0.008(2)
O3 0.022(3) 0.037(3) 0.022(3) -0.010(2) 0.005(2) -0.013(2)
O4 0.039(3) 0.037(3) 0.016(2) -0.001(2) 0.004(2) -0.028(3)
O5 0.029(3) 0.027(3) 0.021(3) -0.008(2) 0.003(2) -0.010(2)
O6 0.012(2) 0.026(3) 0.022(2) -0.006(2) 0.0007(18) -0.007(2)
N1 0.021(3) 0.031(3) 0.020(3) -0.008(3) 0.006(2) -0.015(3)
N2 0.025(3) 0.019(3) 0.021(3) -0.007(2) 0.005(2) -0.006(3)
N3 0.020(3) 0.034(4) 0.019(3) -0.009(3) 0.006(2) -0.012(3)
N4 0.024(3) 0.028(3) 0.028(3) -0.006(3) 0.002(3) -0.013(3)
N5 0.027(3) 0.029(3) 0.023(3) -0.010(3) 0.005(2) -0.016(3)
N6 0.015(3) 0.023(3) 0.021(3) -0.005(2) 0.004(2) -0.011(2)
N7 0.019(3) 0.015(3) 0.025(3) -0.002(2) 0.001(2) -0.006(2)
N8 0.018(3) 0.028(3) 0.032(3) -0.007(3) 0.007(2) -0.013(3)
N9 0.018(3) 0.028(3) 0.026(3) -0.010(3) 0.004(2) -0.013(3)
N10 0.021(3) 0.027(3) 0.024(3) -0.007(3) 0.005(2) -0.013(3)
N11 0.018(3) 0.017(3) 0.024(3) -0.006(2) 0.003(2) -0.009(2)
N12 0.020(3) 0.023(3) 0.023(3) -0.007(2) 0.001(2) -0.013(3)
N13 0.023(3) 0.020(3) 0.016(3) -0.007(2) 0.004(2) -0.013(3)
N14 0.026(3) 0.021(3) 0.019(3) -0.006(2) 0.003(2) -0.010(3)
C1 0.047(6) 0.034(5) 0.037(5) -0.013(4) 0.001(4) -0.022(4)
C2 0.033(4) 0.028(4) 0.026(4) -0.014(3) 0.010(3) -0.015(4)
C3 0.029(4) 0.016(3) 0.028(4) -0.012(3) 0.009(3) -0.010(3)
C4 0.054(6) 0.022(4) 0.033(4) -0.008(3) 0.004(4) -0.018(4)
C5 0.040(6) 0.112(11) 0.033(5) -0.018(6) 0.015(4) -0.040(7)
C6 0.031(5) 0.055(6) 0.033(4) -0.010(4) 0.010(4) -0.021(4)
C7 0.028(5) 0.073(7) 0.027(4) -0.001(4) 0.011(3) -0.030(5)
C8 0.053(5) 0.083(5) 0.054(4) -0.013(4) 0.005(4) -0.034(4)
C9 0.035(5) 0.028(4) 0.035(4) -0.010(4) -0.005(4) 0.000(4)
C10 0.026(4) 0.024(4) 0.028(4) -0.009(3) 0.002(3) -0.011(3)
C11 0.024(4) 0.024(4) 0.027(4) -0.009(3) 0.000(3) -0.008(3)
C12 0.032(5) 0.028(4) 0.032(4) -0.012(3) 0.001(3) -0.002(4)
C13 0.016(3) 0.017(3) 0.019(3) -0.007(3) 0.004(2) -0.004(3)
C14 0.018(4) 0.027(4) 0.022(3) -0.009(3) 0.002(3) -0.007(3)
C15 0.027(4) 0.023(4) 0.029(4) -0.012(3) 0.006(3) -0.009(3)
C16 0.025(4) 0.024(4) 0.039(5) -0.008(3) 0.006(3) -0.008(3)
C17 0.020(4) 0.029(4) 0.039(5) -0.004(4) 0.003(3) -0.001(3)
C18 0.023(4) 0.027(4) 0.035(4) -0.009(3) 0.004(3) -0.009(3)
C19 0.021(4) 0.028(4) 0.025(4) -0.009(3) 0.002(3) -0.007(3)
C20 0.027(4) 0.023(4) 0.024(4) -0.009(3) 0.004(3) -0.010(3)
C21 0.019(4) 0.031(4) 0.028(4) -0.010(3) 0.007(3) -0.016(3)
C22 0.025(4) 0.036(4) 0.024(4) -0.008(3) 0.005(3) -0.017(4)
C23 0.019(4) 0.034(4) 0.034(4) -0.007(3) 0.003(3) -0.010(3)
C24 0.021(4) 0.049(5) 0.035(4) -0.012(4) 0.006(3) -0.014(4)
C25 0.031(5) 0.047(5) 0.033(4) -0.010(4) 0.006(3) -0.025(4)
C26 0.022(4) 0.037(4) 0.031(4) -0.010(3) 0.007(3) -0.019(4)
C27 0.022(4) 0.032(4) 0.022(4) -0.005(3) 0.005(3) -0.012(3)
C28 0.020(4) 0.031(4) 0.022(3) -0.007(3) 0.004(3) -0.015(3)
C29 0.019(4) 0.023(4) 0.021(3) -0.004(3) 0.003(3) -0.014(3)
C30 0.026(4) 0.025(4) 0.022(3) -0.008(3) 0.001(3) -0.014(3)
C31 0.027(4) 0.032(4) 0.029(4) -0.013(3) 0.005(3) -0.015(3)
C32 0.037(5) 0.027(4) 0.035(4) -0.013(3) 0.011(3) -0.021(4)
C33 0.032(4) 0.026(4) 0.031(4) -0.014(3) 0.007(3) -0.011(3)
C34 0.020(4) 0.031(4) 0.024(4) -0.010(3) 0.002(3) -0.010(3)
C35 0.023(4) 0.025(4) 0.018(3) -0.009(3) 0.003(3) -0.010(3)
C36 0.018(3) 0.021(3) 0.019(3) -0.007(3) 0.005(3) -0.010(3)
C37 0.019(3) 0.027(4) 0.014(3) -0.006(3) 0.006(2) -0.013(3)
C38 0.021(4) 0.022(4) 0.019(3) -0.008(3) 0.002(3) -0.012(3)
C39 0.025(4) 0.024(4) 0.023(4) -0.010(3) 0.006(3) -0.013(3)
C40 0.022(4) 0.030(4) 0.024(4) -0.011(3) 0.007(3) -0.013(3)
C41 0.018(4) 0.032(4) 0.027(4) -0.010(3) 0.005(3) -0.020(3)
C42 0.022(4) 0.023(4) 0.025(4) -0.009(3) 0.002(3) -0.013(3)
C43 0.019(4) 0.028(4) 0.018(3) -0.006(3) 0.000(3) -0.013(3)
C44 0.018(3) 0.018(3) 0.019(3) -0.007(3) 0.002(2) -0.009(3)
C45 0.023(4) 0.031(4) 0.022(4) -0.006(3) 0.005(3) -0.009(3)
C46 0.025(4) 0.034(4) 0.029(4) -0.010(3) 0.002(3) -0.007(3)
C47 0.036(5) 0.043(5) 0.031(4) -0.015(4) 0.000(3) -0.016(4)
C48 0.037(5) 0.050(6) 0.030(4) -0.009(4) 0.000(4) -0.011(4)
C49 0.061(7) 0.038(5) 0.035(5) -0.001(4) -0.008(4) -0.017(5)
C50 0.055(6) 0.032(5) 0.034(5) -0.005(4) -0.006(4) -0.018(4)
C51 0.055(7) 0.056(7) 0.038(5) -0.014(5) -0.009(5) -0.010(5)
C52 0.101(11) 0.057(8) 0.044(6) -0.011(6) -0.032(7) -0.003(7)
B1 0.019(4) 0.029(4) 0.023(4) -0.008(3) 0.004(3) -0.011(4)
Cl1 0.0466(15) 0.106(3) 0.0636(17) -0.0430(17) 0.0146(12) -0.0429(17)
Cl2 0.0388(13) 0.0748(18) 0.0399(12) -0.0176(12) 0.0080(9) -0.0299(12)
Cl3 0.0347(15) 0.086(2) 0.084(2) 0.0097(18) -0.0001(13) -0.0075(15)
C1S 0.034(5) 0.063(7) 0.042(5) -0.007(5) 0.005(4) -0.022(5)
Cl4 0.141(7) 0.064(4) 0.032(2) -0.016(2) 0.031(3) -0.071(4)
Cl5 0.141(6) 0.038(3) 0.042(3) -0.019(2) 0.018(3) -0.049(3)
Cl6 0.070(4) 0.120(6) 0.044(3) -0.029(3) 0.001(3) -0.052(4)
C2S 0.058(7) 0.057(7) 0.053(7) -0.018(5) 0.006(4) -0.028(5)
C2AA 0.094(8) 0.084(8) 0.112(8) -0.023(6) 0.011(6) -0.056(6)
C3AA 0.100(9) 0.098(8) 0.125(9) -0.031(6) 0.013(7) -0.059(7)
C0AA 0.077(13) 0.070(12) 0.073(12) -0.035(10) 0.014(10) -0.042(10)

loop_
_atom_type_symbol
_atom_type_description
_atom_type_scat_dispersion_real
_atom_type_scat_dispersion_imag
_atom_type_scat_source
C C 0.0181 0.0091 'International Tables Vol C Tables 4.2.6.8 and 6.1.1.4'
H H 0.0000 0.0000 'International Tables Vol C Tables 4.2.6.8 and 6.1.1.4'
B B 0.0090 0.0039 'International Tables Vol C Tables 4.2.6.8 and 6.1.1.4'
Cl Cl 0.3639 0.7018 'International Tables Vol C Tables 4.2.6.8 and 6.1.1.4'
Fe Fe -1.1336 3.1974 'International Tables Vol C Tables 4.2.6.8 and 6.1.1.4'
N N 0.0311 0.0180 'International Tables Vol C Tables 4.2.6.8 and 6.1.1.4'
O O 0.0492 0.0322 'International Tables Vol C Tables 4.2.6.8 and 6.1.1.4'
Zr Zr -0.1862 2.2449 'International Tables Vol C Tables 4.2.6.8 and 6.1.1.4'

loop_
_geom_angle_atom_site_label_1
_geom_angle_atom_site_label_2
_geom_angle_atom_site_label_3
_geom_angle
_geom_angle_site_symmetry_1
_geom_angle_site_symmetry_3
_geom_angle_publ_flag
O2 Zr1 O4 86.0(2) . . ?
O2 Zr1 O6 82.1(2) . . ?
O2 Zr1 N7 75.2(2) . . ?
O2 Zr1 N9 116.9(2) . . ?
O2 Zr1 N11 164.2(2) . . ?
O2 Zr1 N13 104.8(2) . . ?
O4 Zr1 O6 82.9(2) . . ?
O4 Zr1 N7 132.4(2) . . ?
O4 Zr1 N9 75.0(2) . . ?
O4 Zr1 N11 86.8(2) . . ?
O4 Zr1 N13 152.5(2) . . ?
O6 Zr1 N7 135.0(2) . . ?
O6 Zr1 N9 149.2(2) . . ?
O6 Zr1 N11 83.1(2) . . ?
O6 Zr1 N13 73.9(2) . . ?
N7 Zr1 N9 75.5(2) . . ?
N11 Zr1 N7 119.6(2) . . ?
N11 Zr1 N9 74.6(2) . . ?
N13 Zr1 N7 75.1(2) . . ?
N13 Zr1 N9 119.4(2) . . ?
N13 Zr1 N11 76.1(2) . . ?
N1 Fe1 N2 78.2(3) . . ?
N1 Fe1 N3 86.6(3) . . ?
N1 Fe1 N6 111.5(3) . . ?
N3 Fe1 N2 112.8(3) . . ?
N3 Fe1 N6 155.4(3) . . ?
N4 Fe1 N1 156.7(3) . . ?
N4 Fe1 N2 90.2(3) . . ?
N4 Fe1 N3 79.2(3) . . ?
N4 Fe1 N5 110.1(3) . . ?
N4 Fe1 N6 87.9(3) . . ?
N5 Fe1 N1 87.1(3) . . ?
N5 Fe1 N2 154.9(3) . . ?
N5 Fe1 N3 86.2(3) . . ?
N5 Fe1 N6 78.6(3) . . ?
N6 Fe1 N2 87.9(3) . . ?
N1 O1 B1 111.4(6) . . ?
N2 O2 Zr1 123.8(4) . . ?
N3 O3 B1 110.2(5) . . ?
N4 O4 Zr1 123.4(5) . . ?
N5 O5 B1 111.6(6) . . ?
N6 O6 Zr1 122.6(4) . . ?
O1 N1 Fe1 122.4(5) . . ?
C2 N1 Fe1 119.9(6) . . ?
C2 N1 O1 116.7(7) . . ?
O2 N2 Fe1 126.0(5) . . ?
C3 N2 Fe1 117.3(5) . . ?
C3 N2 O2 115.9(6) . . ?
O3 N3 Fe1 123.3(5) . . ?
C6 N3 Fe1 119.2(6) . . ?
C6 N3 O3 116.3(6) . . ?
O4 N4 Fe1 127.1(5) . . ?
C7 N4 Fe1 118.0(6) . . ?
C7 N4 O4 114.1(7) . . ?
O5 N5 Fe1 122.5(5) . . ?
C10 N5 Fe1 119.5(5) . . ?
C10 N5 O5 116.9(7) . . ?
O6 N6 Fe1 125.2(5) . . ?
C11 N6 Fe1 117.7(5) . . ?
C11 N6 O6 116.3(6) . . ?
C13 N7 Zr1 121.7(5) . . ?
C20 N7 Zr1 124.7(5) . . ?
C20 N7 C13 107.7(6) . . ?
C21 N8 C20 122.3(7) . . ?
C21 N9 Zr1 124.5(5) . . ?
C28 N9 Zr1 123.5(5) . . ?
C28 N9 C21 108.1(6) . . ?
C29 N10 C28 122.0(7) . . ?
C29 N11 Zr1 124.1(5) . . ?
C29 N11 C36 107.4(6) . . ?
C36 N11 Zr1 124.6(5) . . ?
C37 N12 C36 123.5(7) . . ?
C37 N13 Zr1 125.0(5) . . ?
C37 N13 C44 106.2(6) . . ?
C44 N13 Zr1 121.9(5) . . ?
C13 N14 C44 122.3(7) . . ?
H1A C1 H1B 109.5 . . ?
H1A C1 H1C 109.5 . . ?
H1B C1 H1C 109.5 . . ?
C2 C1 H1A 109.5 . . ?
C2 C1 H1B 109.5 . . ?
C2 C1 H1C 109.5 . . ?
N1 C2 C1 123.9(8) . . ?
N1 C2 C3 111.6(7) . . ?
C3 C2 C1 124.3(7) . . ?
N2 C3 C2 112.1(7) . . ?
N2 C3 C4 124.9(8) . . ?
C2 C3 C4 123.0(8) . . ?
C3 C4 H4A 109.5 . . ?
C3 C4 H4B 109.5 . . ?
C3 C4 H4C 109.5 . . ?
H4A C4 H4B 109.5 . . ?
H4A C4 H4C 109.5 . . ?
H4B C4 H4C 109.5 . . ?
H5A C5 H5B 109.5 . . ?
H5A C5 H5C 109.5 . . ?
H5B C5 H5C 109.5 . . ?
C6 C5 H5A 109.5 . . ?
C6 C5 H5B 109.5 . . ?
C6 C5 H5C 109.5 . . ?
N3 C6 C5 124.2(9) . . ?
N3 C6 C7 111.6(7) . . ?
C7 C6 C5 124.1(9) . . ?
N4 C7 C6 111.3(8) . . ?
N4 C7 C8 123.1(9) . . ?
C6 C7 C8 125.2(8) . . ?
C7 C8 H8A 109.5 . . ?
C7 C8 H8B 109.5 . . ?
C7 C8 H8C 109.5 . . ?
H8A C8 H8B 109.5 . . ?
H8A C8 H8C 109.5 . . ?
H8B C8 H8C 109.5 . . ?
H9A C9 H9B 109.5 . . ?
H9A C9 H9C 109.5 . . ?
H9B C9 H9C 109.5 . . ?
C10 C9 H9A 109.5 . . ?
C10 C9 H9B 109.5 . . ?
C10 C9 H9C 109.5 . . ?
N5 C10 C9 123.4(7) . . ?
N5 C10 C11 112.0(7) . . ?
C11 C10 C9 124.5(7) . . ?
N6 C11 C10 111.4(7) . . ?
N6 C11 C12 123.8(7) . . ?
C10 C11 C12 124.8(7) . . ?
C11 C12 H12A 109.5 . . ?
C11 C12 H12B 109.5 . . ?
C11 C12 H12C 109.5 . . ?
H12A C12 H12B 109.5 . . ?
H12A C12 H12C 109.5 . . ?
H12B C12 H12C 109.5 . . ?
N7 C13 C14 109.6(6) . . ?
N14 C13 N7 127.7(7) . . ?
N14 C13 C14 122.5(7) . . ?
C15 C14 C13 133.0(7) . . ?
C15 C14 C19 120.5(7) . . ?
C19 C14 C13 106.5(7) . . ?
C14 C15 H15 121.1 . . ?
C14 C15 C16 117.8(8) . . ?
C16 C15 H15 121.1 . . ?
C15 C16 H16 119.7 . . ?
C15 C16 C17 120.6(8) . . ?
C17 C16 H16 119.7 . . ?
C16 C17 H17 119.1 . . ?
C18 C17 C16 121.7(8) . . ?
C18 C17 H17 119.1 . . ?
C17 C18 H18 121.6 . . ?
C19 C18 C17 116.8(8) . . ?
C19 C18 H18 121.6 . . ?
C14 C19 C20 106.2(7) . . ?
C18 C19 C14 122.6(8) . . ?
C18 C19 C20 131.2(8) . . ?
N7 C20 C19 110.0(7) . . ?
N8 C20 N7 128.3(7) . . ?
N8 C20 C19 121.5(7) . . ?
N8 C21 N9 128.7(7) . . ?
N8 C21 C22 122.0(7) . . ?
N9 C21 C22 109.3(7) . . ?
C23 C22 C21 132.2(8) . . ?
C23 C22 C27 121.5(8) . . ?
C27 C22 C21 106.3(7) . . ?
C22 C23 H23 121.5 . . ?
C24 C23 C22 116.9(8) . . ?
C24 C23 H23 121.5 . . ?
C23 C24 H24 119.1 . . ?
C23 C24 C25 121.8(8) . . ?
C25 C24 H24 119.1 . . ?
C24 C25 H25 119.3 . . ?
C26 C25 C24 121.4(9) . . ?
C26 C25 H25 119.3 . . ?
C25 C26 H26 121.5 . . ?
C25 C26 C27 117.0(8) . . ?
C27 C26 H26 121.5 . . ?
C22 C27 C28 106.0(7) . . ?
C26 C27 C22 121.3(8) . . ?
C26 C27 C28 132.6(8) . . ?
N9 C28 C27 110.2(7) . . ?
N10 C28 N9 128.4(7) . . ?
N10 C28 C27 121.2(7) . . ?
N10 C29 N11 127.2(7) . . ?
N10 C29 C30 122.0(7) . . ?
N11 C29 C30 110.5(6) . . ?
C31 C30 C29 132.9(8) . . ?
C31 C30 C35 121.1(7) . . ?
C35 C30 C29 105.9(7) . . ?
C30 C31 H31 120.7 . . ?
C30 C31 C32 118.6(8) . . ?
C32 C31 H31 120.7 . . ?
C31 C32 H32 119.9 . . ?
C31 C32 C33 120.2(8) . . ?
C33 C32 H32 119.9 . . ?
C32 C33 H33 119.1 . . ?
C34 C33 C32 121.7(8) . . ?
C34 C33 H33 119.1 . . ?
C33 C34 H34 121.1 . . ?
C33 C34 C35 117.8(8) . . ?
C35 C34 H34 121.1 . . ?
C30 C35 C36 106.4(6) . . ?
C34 C35 C30 120.5(7) . . ?
C34 C35 C36 132.9(7) . . ?
N11 C36 C35 109.6(6) . . ?
N12 C36 N11 127.9(7) . . ?
N12 C36 C35 122.4(7) . . ?
N12 C37 N13 126.5(7) . . ?
N12 C37 C38 123.2(7) . . ?
N13 C37 C38 110.3(6) . . ?
C39 C38 C37 132.5(7) . . ?
C39 C38 C43 121.0(7) . . ?
C43 C38 C37 106.5(6) . . ?
C38 C39 H39 121.0 . . ?
C40 C39 C38 118.0(7) . . ?
C40 C39 H39 121.0 . . ?
C39 C40 H40 119.2 . . ?
C39 C40 C41 121.6(7) . . ?
C41 C40 H40 119.2 . . ?
C40 C41 H41 119.6 . . ?
C42 C41 C40 120.8(7) . . ?
C42 C41 H41 119.6 . . ?
C41 C42 H42 121.3 . . ?
C43 C42 C41 117.4(7) . . ?
C43 C42 H42 121.3 . . ?
C38 C43 C44 107.0(7) . . ?
C42 C43 C38 121.2(7) . . ?
C42 C43 C44 131.8(7) . . ?
N13 C44 C43 110.0(6) . . ?
N14 C44 N13 126.7(7) . . ?
N14 C44 C43 123.3(7) . . ?
C46 C45 C50 117.1(8) . . ?
C46 C45 B1 123.3(8) . . ?
C50 C45 B1 119.6(8) . . ?
C45 C46 H46 119.0 . . ?
C45 C46 C47 122.1(9) . . ?
C47 C46 H46 119.0 . . ?
C46 C47 H47 120.0 . . ?
C46 C47 C48 120.1(9) . . ?
C48 C47 H47 120.0 . . ?
C47 C48 C51 119.5(10) . . ?
C49 C48 C47 118.3(8) . . ?
C49 C48 C51 122.2(10) . . ?
C48 C49 H49 119.7 . . ?
C50 C49 C48 120.6(10) . . ?
C50 C49 H49 119.7 . . ?
C45 C50 H50 119.1 . . ?
C49 C50 C45 121.9(9) . . ?
C49 C50 H50 119.1 . . ?
C48 C51 H51 116.3 . . ?
C52 C51 C48 127.5(12) . . ?
C52 C51 H51 116.3 . . ?
C51 C52 H52A 120.0 . . ?
C51 C52 H52B 120.0 . . ?
H52A C52 H52B 120.0 . . ?
O1 B1 O3 110.3(7) . . ?
O1 B1 O5 111.2(6) . . ?
O1 B1 C45 108.0(7) . . ?
O3 B1 O5 110.6(7) . . ?
O3 B1 C45 109.8(6) . . ?
O5 B1 C45 106.8(7) . . ?
Cl1 C1S Cl2 111.1(6) . . ?
Cl1 C1S Cl3 112.1(6) . . ?
Cl1 C1S H1S 107.9 . . ?
Cl2 C1S H1S 107.9 . . ?
Cl3 C1S Cl2 110.0(6) . . ?
Cl3 C1S H1S 107.9 . . ?
Cl4 C2S H2S 105.6 . . ?
Cl5 C2S Cl4 110.4(14) . . ?
Cl5 C2S Cl6 118.2(14) . . ?
Cl5 C2S H2S 105.7 . . ?
Cl6 C2S Cl4 110.3(14) . . ?
Cl6 C2S H2S 105.6 . . ?
H2AA C2AA H2AB 105.7 . . ?
H2AC C2AA H2AD 108.4 . . ?
C3AA C2AA H2AA 104.7 . . ?
C3AA C2AA H2AB 104.7 . . ?
C3AA C2AA H2AC 110.0 . . ?
C3AA C2AA H2AD 110.0 . . ?
C3AA C2AA C1AA 130(2) . . ?
C3AA C2AA C1AB 108.4(18) . . ?
C1AA C2AA H2AA 104.7 . . ?
C1AA C2AA H2AB 104.7 . . ?
C1AB C2AA H2AC 110.0 . . ?
C1AB C2AA H2AD 110.0 . . ?
C2AA C3AA C3AA 123(2) . 2_676 ?
C2AA C3AA H3AA 106.7 . . ?
C2AA C3AA H3AB 106.7 . . ?
C3AA C3AA H3AA 106.7 2_676 . ?
C3AA C3AA H3AB 106.7 2_676 . ?
H3AA C3AA H3AB 106.6 . . ?
C2AA C1AA H1AA 109.5 . . ?
C2AA C1AA H1AB 109.5 . . ?
C2AA C1AA H1AC 109.5 . . ?
H1AA C1AA H1AB 109.5 . . ?
H1AA C1AA H1AC 109.5 . . ?
H1AB C1AA H1AC 109.5 . . ?
H0AA C0AA H0AB 109.5 . . ?
H0AA C0AA H0AC 109.5 . . ?
H0AB C0AA H0AC 109.5 . . ?
C1AB C0AA H0AA 109.5 . . ?
C1AB C0AA H0AB 109.5 . . ?
C1AB C0AA H0AC 109.5 . . ?
C2AA C1AB C0AA 108(2) . . ?
C2AA C1AB H1AD 110.2 . . ?
C2AA C1AB H1AE 110.2 . . ?
C0AA C1AB H1AD 110.1 . . ?
C0AA C1AB H1AE 110.1 . . ?
H1AD C1AB H1AE 108.5 . . ?

loop_
_geom_bond_atom_site_label_1
_geom_bond_atom_site_label_2
_geom_bond_distance
_geom_bond_site_symmetry_2
_geom_bond_publ_flag
Zr1 O2 2.088(5) . ?
Zr1 O4 2.090(5) . ?
Zr1 O6 2.145(5) . ?
Zr1 N7 2.274(6) . ?
Zr1 N9 2.287(6) . ?
Zr1 N11 2.250(6) . ?
Zr1 N13 2.230(6) . ?
Fe1 N1 1.903(7) . ?
Fe1 N2 1.931(6) . ?
Fe1 N3 1.906(6) . ?
Fe1 N4 1.889(7) . ?
Fe1 N5 1.900(7) . ?
Fe1 N6 1.929(6) . ?
O1 N1 1.388(8) . ?
O1 B1 1.482(11) . ?
O2 N2 1.368(8) . ?
O3 N3 1.381(8) . ?
O3 B1 1.490(10) . ?
O4 N4 1.354(9) . ?
O5 N5 1.373(8) . ?
O5 B1 1.499(11) . ?
O6 N6 1.351(8) . ?
N1 C2 1.283(11) . ?
N2 C3 1.306(10) . ?
N3 C6 1.302(12) . ?
N4 C7 1.342(10) . ?
N5 C10 1.305(10) . ?
N6 C11 1.323(10) . ?
N7 C13 1.383(10) . ?
N7 C20 1.365(10) . ?
N8 C20 1.336(11) . ?
N8 C21 1.324(11) . ?
N9 C21 1.382(10) . ?
N9 C28 1.342(10) . ?
N10 C28 1.334(10) . ?
N10 C29 1.328(10) . ?
N11 C29 1.374(9) . ?
N11 C36 1.382(9) . ?
N12 C36 1.329(10) . ?
N12 C37 1.316(10) . ?
N13 C37 1.391(9) . ?
N13 C44 1.402(9) . ?
N14 C13 1.327(10) . ?
N14 C44 1.339(10) . ?
C1 H1A 0.9800 . ?
C1 H1B 0.9800 . ?
C1 H1C 0.9800 . ?
C1 C2 1.493(12) . ?
C2 C3 1.450(12) . ?
C3 C4 1.497(11) . ?
C4 H4A 0.9800 . ?
C4 H4B 0.9800 . ?
C4 H4C 0.9800 . ?
C5 H5A 0.9800 . ?
C5 H5B 0.9800 . ?
C5 H5C 0.9800 . ?
C5 C6 1.498(12) . ?
C6 C7 1.447(14) . ?
C7 C8 1.481(16) . ?
C8 H8A 0.9800 . ?
C8 H8B 0.9800 . ?
C8 H8C 0.9800 . ?
C9 H9A 0.9800 . ?
C9 H9B 0.9800 . ?
C9 H9C 0.9800 . ?
C9 C10 1.480(11) . ?
C10 C11 1.444(11) . ?
C11 C12 1.481(11) . ?
C12 H12A 0.9800 . ?
C12 H12B 0.9800 . ?
C12 H12C 0.9800 . ?
C13 C14 1.453(10) . ?
C14 C15 1.394(12) . ?
C14 C19 1.401(11) . ?
C15 H15 0.9500 . ?
C15 C16 1.403(11) . ?
C16 H16 0.9500 . ?
C16 C17 1.409(13) . ?
C17 H17 0.9500 . ?
C17 C18 1.393(13) . ?
C18 H18 0.9500 . ?
C18 C19 1.385(11) . ?
C19 C20 1.459(11) . ?
C21 C22 1.457(11) . ?
C22 C23 1.394(12) . ?
C22 C27 1.393(12) . ?
C23 H23 0.9500 . ?
C23 C24 1.376(13) . ?
C24 H24 0.9500 . ?
C24 C25 1.398(14) . ?
C25 H25 0.9500 . ?
C25 C26 1.385(12) . ?
C26 H26 0.9500 . ?
C26 C27 1.392(12) . ?
C27 C28 1.466(11) . ?
C29 C30 1.451(11) . ?
C30 C31 1.378(12) . ?
C30 C35 1.409(11) . ?
C31 H31 0.9500 . ?
C31 C32 1.387(12) . ?
C32 H32 0.9500 . ?
C32 C33 1.408(12) . ?
C33 H33 0.9500 . ?
C33 C34 1.376(12) . ?
C34 H34 0.9500 . ?
C34 C35 1.398(11) . ?
C35 C36 1.459(10) . ?
C37 C38 1.451(10) . ?
C38 C39 1.393(10) . ?
C38 C43 1.400(11) . ?
C39 H39 0.9500 . ?
C39 C40 1.369(11) . ?
C40 H40 0.9500 . ?
C40 C41 1.403(11) . ?
C41 H41 0.9500 . ?
C41 C42 1.398(11) . ?
C42 H42 0.9500 . ?
C42 C43 1.390(11) . ?
C43 C44 1.445(10) . ?
C45 C46 1.374(12) . ?
C45 C50 1.400(12) . ?
C45 B1 1.614(11) . ?
C46 H46 0.9500 . ?
C46 C47 1.394(12) . ?
C47 H47 0.9500 . ?
C47 C48 1.397(14) . ?
C48 C49 1.390(15) . ?
C48 C51 1.476(13) . ?
C49 H49 0.9500 . ?
C49 C50 1.377(13) . ?
C50 H50 0.9500 . ?
C51 H51 0.9500 . ?
C51 C52 1.285(17) . ?
C52 H52A 0.9500 . ?
C52 H52B 0.9500 . ?
Cl1 C1S 1.738(13) . ?
Cl2 C1S 1.774(10) . ?
Cl3 C1S 1.748(11) . ?
C1S H1S 1.0000 . ?
Cl4 C2S 1.77(2) . ?
Cl5 C2S 1.73(3) . ?
Cl6 C2S 1.75(3) . ?
C2S H2S 1.0000 . ?
C2AA H2AA 0.9900 . ?
C2AA H2AB 0.9900 . ?
C2AA H2AC 0.9900 . ?
C2AA H2AD 0.9900 . ?
C2AA C3AA 1.39(2) . ?
C2AA C1AA 1.528(18) . ?
C2AA C1AB 1.472(18) . ?
C3AA C3AA 1.52(4) 2_676 ?
C3AA H3AA 0.9900 . ?
C3AA H3AB 0.9900 . ?
C1AA H1AA 0.9800 . ?
C1AA H1AB 0.9800 . ?
C1AA H1AC 0.9800 . ?
C0AA H0AA 0.9800 . ?
C0AA H0AB 0.9800 . ?
C0AA H0AC 0.9800 . ?
C0AA C1AB 1.515(19) . ?
C1AB H1AD 0.9900 . ?
C1AB H1AE 0.9900 . ?
